data_7128287
loop_
_publ_author_name
'Bennett, Ryan M.'
'Sun, Wei'
'Wilson, Dharyl C.'
'Light, Mark E.'
'Harrowven, David C.'

_publ_section_title
;
 A new mode of cyclobutenedione ring opening for the synthesis of
 2-oxobut-3-enamides and tetrasubstituted furans.
;
_journal_issue 46
_journal_name_full 'Chemical communications (Cambridge, England)'
_journal_page_first 5694
_journal_page_last 5697
_journal_paper_doi 10.1039/d1cc02097h
_journal_volume 57
_journal_year 2021
_chemical_formula_moiety 'C18 H18 N2 O2'
_chemical_formula_sum 'C18 H18 N2 O2'
_chemical_formula_weight 294.34
_space_group_crystal_system monoclinic
_space_group_IT_number 14
_space_group_name_Hall '-P 2ybc'
_space_group_name_H-M_alt 'P 1 21/c 1'
_atom_sites_solution_hydrogens mixed
_atom_sites_solution_primary dual
_audit_creation_date 2016-08-19
_audit_creation_method
;
Olex2 1.2-alpha
(compiled 2016.08.15 svn.r3327 for OlexSys, GUI svn.r5212)
;
_audit_update_record
;
2016-08-19 deposited with the CCDC.	2021-05-05 downloaded from the CCDC.
;
_cell_angle_alpha 90
_cell_angle_beta 98.5880(10)
_cell_angle_gamma 90
_cell_formula_units_Z 8
_cell_length_a 22.0147(2)
_cell_length_b 4.41720(10)
_cell_length_c 31.4419(4)
_cell_measurement_reflns_used 22867
_cell_measurement_temperature 100(2)
_cell_measurement_theta_max 69.9830
_cell_measurement_theta_min 2.0100
_cell_volume 3023.23(8)
_computing_cell_refinement
;
'CrysAlisPro 1.171.38.41 (Rigaku OD, 2015)'
;
_computing_data_collection 'CrystalClear-SM Expert 3.1 b27 (Rigaku, 2013)'
_computing_data_reduction
;
'CrysAlisPro 1.171.38.41 (Rigaku OD, 2015)'
;
_computing_molecular_graphics 'Olex2 (Dolomanov et al., 2009)'
_computing_publication_material 'Olex2 (Dolomanov et al., 2009)'
_computing_structure_refinement 'ShelXL (Sheldrick, 2015)'
_computing_structure_solution 'ShelXT (Sheldrick, 2015)'
_diffrn_ambient_temperature 100(2)
_diffrn_detector 'CCD area detector'
_diffrn_detector_area_resol_mean 22.2222
_diffrn_detector_type 'Rigaku HG Saturn944+ (2x2 bin mode)'
_diffrn_measured_fraction_theta_full 1.000
_diffrn_measured_fraction_theta_max 0.995
_diffrn_measurement_details
;
List of Runs (angles in degrees, time in seconds):

  # Type    Start    End  Width  t~exp~   \w     \q     \k     \f   Frames
#--------------------------------------------------------------------------
  1  \w   -103.00  77.00   1.00   10.00    --  -13.00  60.00-120.00  180
  2  \w      6.00  49.00   1.00   10.00    --  -13.00  45.00  60.00   43
  3  \w     -5.00  48.00   1.00   10.00    --  -13.00  37.00  30.00   53
  4  \w     21.00  41.00   1.00   10.00    --  -13.00  37.00 -90.00   20
  5  \w     26.00  46.00   1.00   10.00    --  -13.00  45.00  90.00   20
  6  \w     51.00  71.00   1.00   10.00    --  -13.00  45.00-180.00   20
  7  \w   -179.00   0.00   1.00   40.00    --  -90.00  37.00 -30.00  179
  8  \w   -149.00   0.00   1.00   40.00    --  -90.00  60.00  60.00  149
  9  \w   -162.00   0.00   1.00   40.00    --  -90.00  60.00  30.00  162
 10  \w   -153.00   0.00   1.00   40.00    --  -90.00  60.00  90.00  153
 11  \w   -169.00 -95.00   1.00   40.00    --  -90.00  60.00 -90.00   74
 12  \w   -153.00   0.00   1.00   40.00    --  -90.00  60.00 -30.00  153
 13  \w   -126.00   0.00   1.00   40.00    --  -90.00  60.00   0.00  126
 14  \w   -124.00   0.00   1.00   40.00    --  -90.00   0.00 -30.00  124
 15  \w   -162.00   0.00   1.00   40.00    --  -90.00  52.00 -30.00  162
 16  \w   -104.00   0.00   1.00   40.00    --  -90.00  52.00   0.00  104
 17  \w   -107.00   0.00   1.00   40.00    --  -90.00  45.00  30.00  107
 18  \w    -49.00   0.00   1.00   40.00    --  -90.00  52.00  60.00   49
 19  \w   -112.00   0.00   1.00   40.00    --  -90.00  52.00  90.00  112
 20  \w   -128.00 -69.00   1.00   40.00    --  -90.00  52.00 -90.00   59
 21  \w    -20.00   0.00   1.00   40.00    --  -90.00  52.00  30.00   20
 22  \w   -163.00 -28.00   1.00   40.00    --  -90.00  15.00 120.00  135
 23  \w    -38.00  -2.00   1.00   40.00    --  -90.00  45.00   0.00   36
 24  \w    -20.00   0.00   1.00   40.00    --  -90.00  45.00  60.00   20
 25  \w    -20.00   0.00   1.00   40.00    --  -90.00  45.00 -30.00   20
 26  \w    -20.00   0.00   1.00   40.00    --  -90.00  45.00  90.00   20
 27  \w   -102.00 -78.00   1.00   40.00    --  -90.00  52.00 -60.00   24
 28  \w    -84.00 -18.00   1.00   40.00    --  -90.00  30.00  90.00   66
 29  \w    -20.00   0.00   1.00   40.00    --  -90.00  37.00  60.00   20
 30  \w    -20.00   0.00   1.00   40.00    --  -90.00  60.00 -60.00   20
;
_diffrn_measurement_device 'three-circle quarter \c goniometer'
_diffrn_measurement_device_type 'Rigaku AFC11 007-HF'
_diffrn_measurement_method 'profile data from \w-scans'
_diffrn_measurement_specimen_support 'MiTeGen MicroMesh'
_diffrn_orient_matrix_type 'CrysAlisPro convention (1999,Acta A55,543-557)'
_diffrn_orient_matrix_UB_11 0.0522206000
_diffrn_orient_matrix_UB_12 -0.0705648000
_diffrn_orient_matrix_UB_13 0.0370059000
_diffrn_orient_matrix_UB_21 0.0446801000
_diffrn_orient_matrix_UB_22 -0.0454943000
_diffrn_orient_matrix_UB_23 -0.0327780000
_diffrn_orient_matrix_UB_31 0.0169069000
_diffrn_orient_matrix_UB_32 0.3385436000
_diffrn_orient_matrix_UB_33 0.0033003000
_diffrn_radiation_collimation 0.3
_diffrn_radiation_monochromator 'Confocal mirrors, Varimax'
_diffrn_radiation_probe x-ray
_diffrn_radiation_type CuK\a
_diffrn_radiation_wavelength 1.54184
_diffrn_reflns_av_R_equivalents 0.0482
_diffrn_reflns_av_unetI/netI 0.0189
_diffrn_reflns_Laue_measured_fraction_full 1.000
_diffrn_reflns_Laue_measured_fraction_max 0.995
_diffrn_reflns_limit_h_max 26
_diffrn_reflns_limit_h_min -24
_diffrn_reflns_limit_k_max 5
_diffrn_reflns_limit_k_min -5
_diffrn_reflns_limit_l_max 38
_diffrn_reflns_limit_l_min -38
_diffrn_reflns_number 58425
_diffrn_reflns_point_group_measured_fraction_full 1.000
_diffrn_reflns_point_group_measured_fraction_max 0.995
_diffrn_reflns_theta_full 67.684
_diffrn_reflns_theta_max 70.337
_diffrn_reflns_theta_min 2.030
_diffrn_source 'Rotating Anode'
_diffrn_source_current 30.0
_diffrn_source_power 1.2
_diffrn_source_target Cu
_diffrn_source_type 'Rotating Anode'
_diffrn_source_voltage 40.0
_exptl_absorpt_coefficient_mu 0.684
_exptl_absorpt_correction_T_max 1.00000
_exptl_absorpt_correction_T_min 0.93804
_exptl_absorpt_correction_type multi-scan
_exptl_absorpt_process_details
'CrysAlisPro 1.171.38.41 (Rigaku Oxford Diffraction, 2015) Empirical absorption correction using spherical harmonics, implemented in SCALE3 ABSPACK scaling algorithm.'
_exptl_crystal_colour 'clear colourless'
_exptl_crystal_colour_lustre clear
_exptl_crystal_colour_primary colourless
_exptl_crystal_density_diffrn 1.293
_exptl_crystal_description plate
_exptl_crystal_F_000 1248
_exptl_crystal_recrystallization_method 'The material was recrystallised from ethanol by slow evaporation'
_exptl_crystal_size_max 0.29
_exptl_crystal_size_mid 0.08
_exptl_crystal_size_min 0.01
_refine_diff_density_max 0.450
_refine_diff_density_min -0.205
_refine_diff_density_rms 0.040
_refine_ls_extinction_method none
_refine_ls_goodness_of_fit_ref 1.030
_refine_ls_hydrogen_treatment mixed
_refine_ls_matrix_type full
_refine_ls_number_parameters 413
_refine_ls_number_reflns 5761
_refine_ls_number_restraints 0
_refine_ls_restrained_S_all 1.030
_refine_ls_R_factor_all 0.0537
_refine_ls_R_factor_gt 0.0454
_refine_ls_shift/su_max 0.001
_refine_ls_shift/su_mean 0.000
_refine_ls_structure_factor_coef Fsqd
_refine_ls_weighting_details 'w=1/[\s^2^(Fo^2^)+(0.0568P)^2^+1.5446P] where P=(Fo^2^+2Fc^2^)/3'
_refine_ls_weighting_scheme calc
_refine_ls_wR_factor_gt 0.1150
_refine_ls_wR_factor_ref 0.1211
_reflns_Friedel_coverage 0.000
_reflns_number_gt 4923
_reflns_number_total 5761
_reflns_threshold_expression 'I > 2\s(I)'
_cod_data_source_file d1cc02097h2.cif
_cod_data_source_block 2016sot0060_d1_100k
_cod_depositor_comments 'Adding full bibliography for 7128287--7128289.cif.'
_cod_database_code 7128287
_shelx_space_group_comment
;
The symmetry employed for this shelxl refinement is uniquely defined
by the following loop, which should always be used as a source of
symmetry information in preference to the above space-group names.
They are only intended as comments.
;
_diffrn_measurement_device_type2 'Rigaku AFC11'
_reflns_odcompleteness_completeness 99.51
_reflns_odcompleteness_iscentric 1
_reflns_odcompleteness_theta 70.20
_olex2_refinement_description
;
1. Fixed Uiso
 At 1.2 times of:
  All C(H) groups, All C(H,H) groups
2.a Secondary CH2 refined with riding coordinates:
 C107(H10C,H10D), C112(H11A,H11B), C207(H20C,H20D), C212(H21A,H21B)
2.b Aromatic/amide H refined with riding coordinates:
 C101(H10A), C102(H10B), C103(H103), C104(H104), C105(H105), C108(H108),
 C109(H109), C114(H114), C115(H115), C116(H116), C117(H117), C118(H118),
 C201(H20A), C202(H20B), C203(H203), C204(H204), C205(H205), C208(H208),
 C209(H209), C214(H214), C215(H215), C216(H216), C217(H217), C218(H218)
;
_shelx_shelxl_version_number 2014/7
_olex2_date_sample_submission 2016-08-12
_olex2_diffrn_ambient_temperature_device 'Oxford Cryosystems'
_olex2_exptl_crystal_mounting_method 'The crystal was mounted on a MITIGEN holder with silicon oil'
_olex2_submission_original_sample_id 'DCW/7964/218.3 '
_olex2_submission_special_instructions 'No special instructions were received'
_oxdiff_exptl_absorpt_empirical_details
;
Empirical correction (ABSPACK) includes:
- Absorption correction using spherical harmonics
- Frame scaling
- Detector area scaling
;
_oxdiff_exptl_absorpt_empirical_full_max 1.515
_oxdiff_exptl_absorpt_empirical_full_min 0.437

loop_
_space_group_symop_operation_xyz
'x, y, z'
'-x, y+1/2, -z+1/2'
'-x, -y, -z'
'x, -y-1/2, z-1/2'

loop_
_atom_site_label
_atom_site_type_symbol
_atom_site_fract_x
_atom_site_fract_y
_atom_site_fract_z
_atom_site_U_iso_or_equiv
_atom_site_adp_type
_atom_site_occupancy
_atom_site_site_symmetry_order
_atom_site_calc_flag
_atom_site_refinement_flags_posn
_atom_site_refinement_flags_adp
_atom_site_refinement_flags_occupancy
_atom_site_disorder_assembly
_atom_site_disorder_group
O101 O 0.67227(5) 0.7924(3) 0.46967(3) 0.0343(3) Uani 1 1 d . . . . .
O102 O 0.61167(5) 0.3149(3) 0.54233(3) 0.0358(3) Uani 1 1 d . . . . .
N101 N 0.48882(6) 1.0197(4) 0.43344(4) 0.0353(3) Uani 1 1 d . . . . .
N102 N 0.70966(6) 0.3773(3) 0.52954(4) 0.0287(3) Uani 1 1 d . . . . .
C101 C 0.49639(8) 0.9997(4) 0.32974(5) 0.0397(4) Uani 1 1 d . . . . .
H10A H 0.5374 1.0673 0.3379 0.048 Uiso 1 1 calc R . . . .
C102 C 0.48078(8) 0.8385(5) 0.29210(6) 0.0422(4) Uani 1 1 d . . . . .
H10B H 0.5112 0.7936 0.2745 0.051 Uiso 1 1 calc R . . . .
C103 C 0.42102(8) 0.7425(5) 0.27994(6) 0.0419(4) Uani 1 1 d . . . . .
H103 H 0.4102 0.6338 0.2538 0.050 Uiso 1 1 calc R . . . .
C104 C 0.37694(8) 0.8043(5) 0.30567(6) 0.0425(4) Uani 1 1 d . . . . .
H104 H 0.3359 0.7369 0.2973 0.051 Uiso 1 1 calc R . . . .
C105 C 0.39225(8) 0.9628(4) 0.34331(6) 0.0388(4) Uani 1 1 d . . . . .
H105 H 0.3616 1.0034 0.3608 0.047 Uiso 1 1 calc R . . . .
C106 C 0.45163(8) 1.0644(4) 0.35614(5) 0.0357(4) Uani 1 1 d . . . . .
C107 C 0.46931(8) 1.2297(4) 0.39812(5) 0.0378(4) Uani 1 1 d . . . . .
H10C H 0.5032 1.3724 0.3954 0.045 Uiso 1 1 calc R . . . .
H10D H 0.4338 1.3489 0.4047 0.045 Uiso 1 1 calc R . . . .
C108 C 0.54649(7) 0.9431(4) 0.44567(5) 0.0325(4) Uani 1 1 d . . . . .
H108 H 0.5766 1.0465 0.4324 0.039 Uiso 1 1 calc R . . . .
C109 C 0.56737(7) 0.7260(4) 0.47601(5) 0.0312(4) Uani 1 1 d . . . . .
H109 H 0.5389 0.6145 0.4897 0.037 Uiso 1 1 calc R . . . .
C110 C 0.63099(7) 0.6696(4) 0.48665(5) 0.0284(3) Uani 1 1 d . . . . .
C111 C 0.64972(7) 0.4348(4) 0.52228(5) 0.0283(3) Uani 1 1 d . . . . .
C112 C 0.73653(7) 0.1474(4) 0.55973(5) 0.0325(4) Uani 1 1 d . . . . .
H11A H 0.7671 0.0305 0.5464 0.039 Uiso 1 1 calc R . . . .
H11B H 0.7038 0.0055 0.5653 0.039 Uiso 1 1 calc R . . . .
C113 C 0.76745(7) 0.2743(4) 0.60202(5) 0.0303(3) Uani 1 1 d . . . . .
C114 C 0.73661(7) 0.4708(4) 0.62601(5) 0.0331(4) Uani 1 1 d . . . . .
H114 H 0.6958 0.5314 0.6152 0.040 Uiso 1 1 calc R . . . .
C115 C 0.76457(8) 0.5792(4) 0.66542(5) 0.0388(4) Uani 1 1 d . . . . .
H115 H 0.7431 0.7142 0.6814 0.047 Uiso 1 1 calc R . . . .
C116 C 0.82390(8) 0.4907(5) 0.68153(6) 0.0423(4) Uani 1 1 d . . . . .
H116 H 0.8433 0.5652 0.7085 0.051 Uiso 1 1 calc R . . . .
C117 C 0.85476(8) 0.2939(5) 0.65818(6) 0.0430(4) Uani 1 1 d . . . . .
H117 H 0.8953 0.2312 0.6693 0.052 Uiso 1 1 calc R . . . .
C118 C 0.82693(7) 0.1875(4) 0.61860(5) 0.0375(4) Uani 1 1 d . . . . .
H118 H 0.8487 0.0539 0.6026 0.045 Uiso 1 1 calc R . . . .
O201 O 0.82097(5) 0.6366(3) 0.50771(3) 0.0332(3) Uani 1 1 d . . . . .
O202 O 0.88182(5) 1.1709(3) 0.44265(3) 0.0334(3) Uani 1 1 d . . . . .
N201 N 1.00284(6) 0.5432(3) 0.56353(4) 0.0317(3) Uani 1 1 d . . . . .
N202 N 0.78292(6) 1.0360(3) 0.44618(4) 0.0289(3) Uani 1 1 d . . . . .
C201 C 1.09163(8) 0.3984(5) 0.66697(6) 0.0476(5) Uani 1 1 d . . . . .
H20A H 1.1209 0.2705 0.6567 0.057 Uiso 1 1 calc R . . . .
C202 C 1.10434(10) 0.5234(6) 0.70787(7) 0.0607(7) Uani 1 1 d . . . . .
H20B H 1.1423 0.4801 0.7254 0.073 Uiso 1 1 calc R . . . .
C203 C 1.06240(11) 0.7092(6) 0.72314(6) 0.0570(6) Uani 1 1 d . . . . .
H203 H 1.0715 0.7948 0.7511 0.068 Uiso 1 1 calc R . . . .
C204 C 1.00762(10) 0.7704(5) 0.69804(6) 0.0494(5) Uani 1 1 d . . . . .
H204 H 0.9785 0.8974 0.7087 0.059 Uiso 1 1 calc R . . . .
C205 C 0.99443(8) 0.6489(4) 0.65731(5) 0.0379(4) Uani 1 1 d . . . . .
H205 H 0.9563 0.6947 0.6401 0.045 Uiso 1 1 calc R . . . .
C206 C 1.03620(7) 0.4599(4) 0.64107(5) 0.0344(4) Uani 1 1 d . . . . .
C207 C 1.02069(8) 0.3194(4) 0.59710(5) 0.0358(4) Uani 1 1 d . . . . .
H20C H 1.0568 0.2058 0.5903 0.043 Uiso 1 1 calc R . . . .
H20D H 0.9866 0.1734 0.5974 0.043 Uiso 1 1 calc R . . . .
C208 C 0.94554(7) 0.5841(4) 0.54507(5) 0.0313(4) Uani 1 1 d . . . . .
H208 H 0.9154 0.4565 0.5544 0.038 Uiso 1 1 calc R . . . .
C209 C 0.92483(7) 0.7926(4) 0.51362(5) 0.0302(3) Uani 1 1 d . . . . .
H209 H 0.9525 0.9326 0.5040 0.036 Uiso 1 1 calc R . . . .
C210 C 0.86176(7) 0.7962(4) 0.49586(5) 0.0280(3) Uani 1 1 d . . . . .
C211 C 0.84328(7) 1.0220(4) 0.45874(5) 0.0279(3) Uani 1 1 d . . . . .
C212 C 0.75389(7) 1.2392(4) 0.41267(5) 0.0313(3) Uani 1 1 d . . . . .
H21A H 0.7829 1.4043 0.4086 0.038 Uiso 1 1 calc R . . . .
H21B H 0.7172 1.3318 0.4222 0.038 Uiso 1 1 calc R . . . .
C213 C 0.73466(7) 1.0817(4) 0.37004(5) 0.0301(3) Uani 1 1 d . . . . .
C214 C 0.68285(7) 0.8977(4) 0.36331(5) 0.0362(4) Uani 1 1 d . . . . .
H214 H 0.6595 0.8662 0.3860 0.043 Uiso 1 1 calc R . . . .
C215 C 0.66493(8) 0.7603(5) 0.32396(6) 0.0434(4) Uani 1 1 d . . . . .
H215 H 0.6295 0.6350 0.3198 0.052 Uiso 1 1 calc R . . . .
C216 C 0.69852(9) 0.8044(5) 0.29047(6) 0.0458(5) Uani 1 1 d . . . . .
H216 H 0.6861 0.7106 0.2634 0.055 Uiso 1 1 calc R . . . .
C217 C 0.74995(9) 0.9853(5) 0.29690(6) 0.0481(5) Uani 1 1 d . . . . .
H217 H 0.7731 1.0169 0.2741 0.058 Uiso 1 1 calc R . . . .
C218 C 0.76817(8) 1.1218(5) 0.33641(5) 0.0406(4) Uani 1 1 d . . . . .
H218 H 0.8040 1.2444 0.3405 0.049 Uiso 1 1 calc R . . . .
H202 H 0.7597(8) 0.917(5) 0.4603(6) 0.038(5) Uiso 1 1 d . . . . .
H201 H 1.0341(9) 0.668(5) 0.5547(6) 0.050(6) Uiso 1 1 d . . . . .
H102 H 0.7345(9) 0.481(5) 0.5139(7) 0.052(6) Uiso 1 1 d . . . . .
H101 H 0.4568(11) 0.908(6) 0.4469(7) 0.070(7) Uiso 1 1 d . . . . .

loop_
_atom_site_aniso_label
_atom_site_aniso_U_11
_atom_site_aniso_U_22
_atom_site_aniso_U_33
_atom_site_aniso_U_23
_atom_site_aniso_U_13
_atom_site_aniso_U_12
O101 0.0279(5) 0.0412(7) 0.0347(6) 0.0050(5) 0.0076(4) -0.0037(5)
O102 0.0304(6) 0.0425(7) 0.0353(6) 0.0010(5) 0.0079(5) -0.0108(5)
N101 0.0283(7) 0.0401(8) 0.0377(7) -0.0030(6) 0.0056(6) -0.0031(6)
N102 0.0269(6) 0.0304(7) 0.0289(6) 0.0003(6) 0.0042(5) -0.0021(6)
C101 0.0330(8) 0.0446(11) 0.0410(9) 0.0015(8) 0.0033(7) -0.0029(8)
C102 0.0383(9) 0.0534(12) 0.0358(9) -0.0002(8) 0.0088(7) -0.0028(8)
C103 0.0414(9) 0.0474(11) 0.0356(9) 0.0016(8) 0.0018(7) -0.0013(8)
C104 0.0339(9) 0.0468(11) 0.0457(10) 0.0026(9) 0.0021(7) -0.0007(8)
C105 0.0315(8) 0.0404(10) 0.0451(9) 0.0042(8) 0.0074(7) 0.0026(7)
C106 0.0404(9) 0.0302(9) 0.0359(8) 0.0047(7) 0.0035(7) 0.0035(7)
C107 0.0327(8) 0.0359(10) 0.0446(9) -0.0005(8) 0.0049(7) 0.0012(7)
C108 0.0248(7) 0.0371(9) 0.0344(8) -0.0115(7) 0.0010(6) -0.0029(7)
C109 0.0253(7) 0.0360(9) 0.0321(8) -0.0038(7) 0.0035(6) -0.0061(7)
C110 0.0266(7) 0.0322(9) 0.0263(7) -0.0069(6) 0.0036(6) -0.0056(6)
C111 0.0281(7) 0.0302(9) 0.0267(7) -0.0047(6) 0.0046(6) -0.0080(6)
C112 0.0346(8) 0.0310(9) 0.0322(8) 0.0013(7) 0.0054(6) 0.0013(7)
C113 0.0301(8) 0.0304(9) 0.0306(8) 0.0045(7) 0.0054(6) -0.0025(7)
C114 0.0302(8) 0.0362(9) 0.0324(8) 0.0022(7) 0.0028(6) 0.0016(7)
C115 0.0443(9) 0.0393(10) 0.0324(8) -0.0014(7) 0.0047(7) 0.0006(8)
C116 0.0435(10) 0.0459(11) 0.0343(9) 0.0019(8) -0.0051(7) -0.0057(8)
C117 0.0310(8) 0.0507(12) 0.0446(10) 0.0077(9) -0.0029(7) -0.0011(8)
C118 0.0313(8) 0.0406(10) 0.0408(9) 0.0041(8) 0.0064(7) 0.0033(7)
O201 0.0268(5) 0.0361(7) 0.0377(6) 0.0022(5) 0.0081(4) -0.0024(5)
O202 0.0267(5) 0.0384(7) 0.0362(6) 0.0004(5) 0.0078(4) -0.0059(5)
N201 0.0270(7) 0.0360(8) 0.0323(7) -0.0019(6) 0.0047(5) -0.0024(6)
N202 0.0248(6) 0.0328(8) 0.0292(6) 0.0006(6) 0.0040(5) -0.0034(6)
C201 0.0317(9) 0.0544(13) 0.0553(11) 0.0195(10) 0.0016(8) -0.0025(8)
C202 0.0441(11) 0.0780(17) 0.0531(12) 0.0295(12) -0.0158(9) -0.0260(11)
C203 0.0699(14) 0.0631(15) 0.0350(10) 0.0081(9) -0.0022(9) -0.0273(12)
C204 0.0650(12) 0.0497(12) 0.0340(9) -0.0005(8) 0.0087(8) -0.0066(10)
C205 0.0406(9) 0.0407(10) 0.0320(8) 0.0029(7) 0.0041(7) 0.0004(8)
C206 0.0329(8) 0.0336(9) 0.0364(8) 0.0077(7) 0.0046(7) -0.0053(7)
C207 0.0337(8) 0.0329(9) 0.0411(9) 0.0014(7) 0.0068(7) 0.0034(7)
C208 0.0264(7) 0.0349(9) 0.0331(8) -0.0094(7) 0.0062(6) -0.0021(7)
C209 0.0263(7) 0.0358(9) 0.0287(7) -0.0042(7) 0.0048(6) -0.0035(7)
C210 0.0260(7) 0.0303(8) 0.0284(7) -0.0063(6) 0.0065(6) -0.0022(6)
C211 0.0261(7) 0.0306(9) 0.0276(7) -0.0062(6) 0.0054(6) -0.0042(6)
C212 0.0290(8) 0.0320(9) 0.0329(8) 0.0005(7) 0.0041(6) 0.0007(7)
C213 0.0268(7) 0.0307(9) 0.0321(8) 0.0031(7) 0.0028(6) 0.0041(6)
C214 0.0290(8) 0.0427(10) 0.0359(8) 0.0028(7) 0.0016(6) -0.0017(7)
C215 0.0382(9) 0.0437(11) 0.0442(10) -0.0004(8) -0.0077(7) -0.0022(8)
C216 0.0549(11) 0.0456(11) 0.0328(9) -0.0051(8) -0.0069(8) 0.0115(9)
C217 0.0539(11) 0.0577(13) 0.0350(9) 0.0002(9) 0.0137(8) 0.0067(10)
C218 0.0367(9) 0.0475(11) 0.0391(9) -0.0002(8) 0.0108(7) -0.0025(8)

loop_
_atom_type_symbol
_atom_type_description
_atom_type_scat_dispersion_real
_atom_type_scat_dispersion_imag
_atom_type_scat_source
C C 0.0181 0.0091 'International Tables Vol C Tables 4.2.6.8 and 6.1.1.4'
H H 0.0000 0.0000 'International Tables Vol C Tables 4.2.6.8 and 6.1.1.4'
N N 0.0311 0.0180 'International Tables Vol C Tables 4.2.6.8 and 6.1.1.4'
O O 0.0492 0.0322 'International Tables Vol C Tables 4.2.6.8 and 6.1.1.4'

loop_
_geom_angle_atom_site_label_1
_geom_angle_atom_site_label_2
_geom_angle_atom_site_label_3
_geom_angle
_geom_angle_site_symmetry_1
_geom_angle_site_symmetry_3
_geom_angle_publ_flag
C107 N101 H101 119.1(14) . . ?
C108 N101 C107 123.16(15) . . ?
C108 N101 H101 117.3(14) . . ?
C111 N102 C112 122.82(14) . . ?
C111 N102 H102 118.1(13) . . ?
C112 N102 H102 119.0(13) . . ?
C102 C101 H10A 119.9 . . ?
C102 C101 C106 120.22(16) . . ?
C106 C101 H10A 119.9 . . ?
C101 C102 H10B 120.0 . . ?
C101 C102 C103 120.06(17) . . ?
C103 C102 H10B 120.0 . . ?
C102 C103 H103 120.0 . . ?
C104 C103 C102 120.08(17) . . ?
C104 C103 H103 120.0 . . ?
C103 C104 H104 119.9 . . ?
C105 C104 C103 120.17(17) . . ?
C105 C104 H104 119.9 . . ?
C104 C105 H105 119.5 . . ?
C104 C105 C106 121.07(16) . . ?
C106 C105 H105 119.5 . . ?
C101 C106 C107 120.14(15) . . ?
C105 C106 C101 118.40(16) . . ?
C105 C106 C107 121.42(15) . . ?
N101 C107 C106 111.46(15) . . ?
N101 C107 H10C 109.3 . . ?
N101 C107 H10D 109.3 . . ?
C106 C107 H10C 109.3 . . ?
C106 C107 H10D 109.3 . . ?
H10C C107 H10D 108.0 . . ?
N101 C108 H108 117.0 . . ?
N101 C108 C109 125.98(16) . . ?
C109 C108 H108 117.0 . . ?
C108 C109 H109 119.9 . . ?
C108 C109 C110 120.10(15) . . ?
C110 C109 H109 119.9 . . ?
O101 C110 C109 125.67(15) . . ?
O101 C110 C111 118.22(13) . . ?
C109 C110 C111 116.11(13) . . ?
O102 C111 N102 124.04(15) . . ?
O102 C111 C110 122.05(14) . . ?
N102 C111 C110 113.91(13) . . ?
N102 C112 H11A 108.8 . . ?
N102 C112 H11B 108.8 . . ?
N102 C112 C113 113.69(14) . . ?
H11A C112 H11B 107.7 . . ?
C113 C112 H11A 108.8 . . ?
C113 C112 H11B 108.8 . . ?
C114 C113 C112 121.15(14) . . ?
C118 C113 C112 120.28(15) . . ?
C118 C113 C114 118.52(15) . . ?
C113 C114 H114 119.6 . . ?
C115 C114 C113 120.90(15) . . ?
C115 C114 H114 119.6 . . ?
C114 C115 H115 120.0 . . ?
C114 C115 C116 119.92(17) . . ?
C116 C115 H115 120.0 . . ?
C115 C116 H116 120.1 . . ?
C117 C116 C115 119.70(16) . . ?
C117 C116 H116 120.1 . . ?
C116 C117 H117 119.8 . . ?
C116 C117 C118 120.33(16) . . ?
C118 C117 H117 119.8 . . ?
C113 C118 H118 119.7 . . ?
C117 C118 C113 120.63(17) . . ?
C117 C118 H118 119.7 . . ?
C207 N201 H201 118.3(12) . . ?
C208 N201 C207 123.26(15) . . ?
C208 N201 H201 118.5(12) . . ?
C211 N202 C212 123.66(14) . . ?
C211 N202 H202 116.4(12) . . ?
C212 N202 H202 119.9(12) . . ?
C202 C201 H20A 119.9 . . ?
C206 C201 H20A 119.9 . . ?
C206 C201 C202 120.2(2) . . ?
C201 C202 H20B 119.7 . . ?
C203 C202 C201 120.51(18) . . ?
C203 C202 H20B 119.7 . . ?
C202 C203 H203 120.1 . . ?
C204 C203 C202 119.85(19) . . ?
C204 C203 H203 120.1 . . ?
C203 C204 H204 119.8 . . ?
C203 C204 C205 120.3(2) . . ?
C205 C204 H204 119.8 . . ?
C204 C205 H205 119.5 . . ?
C204 C205 C206 120.96(17) . . ?
C206 C205 H205 119.5 . . ?
C201 C206 C205 118.17(17) . . ?
C201 C206 C207 121.07(17) . . ?
C205 C206 C207 120.74(15) . . ?
N201 C207 C206 112.63(14) . . ?
N201 C207 H20C 109.1 . . ?
N201 C207 H20D 109.1 . . ?
C206 C207 H20C 109.1 . . ?
C206 C207 H20D 109.1 . . ?
H20C C207 H20D 107.8 . . ?
N201 C208 H208 116.6 . . ?
N201 C208 C209 126.82(16) . . ?
C209 C208 H208 116.6 . . ?
C208 C209 H209 120.3 . . ?
C208 C209 C210 119.33(15) . . ?
C210 C209 H209 120.3 . . ?
O201 C210 C209 125.82(15) . . ?
O201 C210 C211 118.24(13) . . ?
C209 C210 C211 115.94(13) . . ?
O202 C211 N202 124.65(15) . . ?
O202 C211 C210 122.17(13) . . ?
N202 C211 C210 113.17(13) . . ?
N202 C212 H21A 109.0 . . ?
N202 C212 H21B 109.0 . . ?
N202 C212 C213 113.05(14) . . ?
H21A C212 H21B 107.8 . . ?
C213 C212 H21A 109.0 . . ?
C213 C212 H21B 109.0 . . ?
C214 C213 C212 121.20(14) . . ?
C218 C213 C212 120.38(15) . . ?
C218 C213 C214 118.41(15) . . ?
C213 C214 H214 119.6 . . ?
C215 C214 C213 120.73(16) . . ?
C215 C214 H214 119.6 . . ?
C214 C215 H215 119.9 . . ?
C214 C215 C216 120.29(17) . . ?
C216 C215 H215 119.9 . . ?
C215 C216 H216 120.3 . . ?
C217 C216 C215 119.35(17) . . ?
C217 C216 H216 120.3 . . ?
C216 C217 H217 119.8 . . ?
C216 C217 C218 120.42(17) . . ?
C218 C217 H217 119.8 . . ?
C213 C218 H218 119.6 . . ?
C217 C218 C213 120.79(17) . . ?
C217 C218 H218 119.6 . . ?

loop_
_geom_bond_atom_site_label_1
_geom_bond_atom_site_label_2
_geom_bond_distance
_geom_bond_site_symmetry_2
_geom_bond_publ_flag
O101 C110 1.2448(18) . ?
O102 C111 1.2399(18) . ?
N101 C107 1.461(2) . ?
N101 C108 1.315(2) . ?
N101 H101 1.00(2) . ?
N102 C111 1.330(2) . ?
N102 C112 1.454(2) . ?
N102 H102 0.91(2) . ?
C101 H10A 0.9500 . ?
C101 C102 1.380(2) . ?
C101 C106 1.409(2) . ?
C102 H10B 0.9500 . ?
C102 C103 1.381(2) . ?
C103 H103 0.9500 . ?
C103 C104 1.380(3) . ?
C104 H104 0.9500 . ?
C104 C105 1.373(3) . ?
C105 H105 0.9500 . ?
C105 C106 1.384(2) . ?
C106 C107 1.508(2) . ?
C107 H10C 0.9900 . ?
C107 H10D 0.9900 . ?
C108 H108 0.9500 . ?
C108 C109 1.382(2) . ?
C109 H109 0.9500 . ?
C109 C110 1.413(2) . ?
C110 C111 1.537(2) . ?
C112 H11A 0.9900 . ?
C112 H11B 0.9900 . ?
C112 C113 1.508(2) . ?
C113 C114 1.392(2) . ?
C113 C118 1.389(2) . ?
C114 H114 0.9500 . ?
C114 C115 1.384(2) . ?
C115 H115 0.9500 . ?
C115 C116 1.385(2) . ?
C116 H116 0.9500 . ?
C116 C117 1.380(3) . ?
C117 H117 0.9500 . ?
C117 C118 1.385(2) . ?
C118 H118 0.9500 . ?
O201 C210 1.2418(19) . ?
O202 C211 1.2397(18) . ?
N201 C207 1.457(2) . ?
N201 C208 1.320(2) . ?
N201 H201 0.95(2) . ?
N202 C211 1.3299(19) . ?
N202 C212 1.457(2) . ?
N202 H202 0.89(2) . ?
C201 H20A 0.9500 . ?
C201 C202 1.389(3) . ?
C201 C206 1.389(2) . ?
C202 H20B 0.9500 . ?
C202 C203 1.374(3) . ?
C203 H203 0.9500 . ?
C203 C204 1.366(3) . ?
C204 H204 0.9500 . ?
C204 C205 1.379(2) . ?
C205 H205 0.9500 . ?
C205 C206 1.394(2) . ?
C206 C207 1.507(2) . ?
C207 H20C 0.9900 . ?
C207 H20D 0.9900 . ?
C208 H208 0.9500 . ?
C208 C209 1.378(2) . ?
C209 H209 0.9500 . ?
C209 C210 1.417(2) . ?
C210 C211 1.543(2) . ?
C212 H21A 0.9900 . ?
C212 H21B 0.9900 . ?
C212 C213 1.514(2) . ?
C213 C214 1.391(2) . ?
C213 C218 1.388(2) . ?
C214 H214 0.9500 . ?
C214 C215 1.382(2) . ?
C215 H215 0.9500 . ?
C215 C216 1.388(3) . ?
C216 H216 0.9500 . ?
C216 C217 1.376(3) . ?
C217 H217 0.9500 . ?
C217 C218 1.385(3) . ?
C218 H218 0.9500 . ?

loop_
_geom_hbond_atom_site_label_D
_geom_hbond_atom_site_label_H
_geom_hbond_atom_site_label_A
_geom_hbond_distance_DH
_geom_hbond_distance_HA
_geom_hbond_distance_DA
_geom_hbond_angle_DHA
_geom_hbond_site_symmetry_A
N202 H202 O101 0.89(2) 2.066(19) 2.8592(17) 147.2(17) .
N201 H201 O202 0.95(2) 1.97(2) 2.8684(17) 155.4(18) 3_776
N102 H102 O201 0.91(2) 2.06(2) 2.8792(17) 148.9(18) .
N101 H101 O102 1.00(2) 1.87(2) 2.8568(18) 166(2) 3_666

loop_
_geom_torsion_atom_site_label_1
_geom_torsion_atom_site_label_2
_geom_torsion_atom_site_label_3
_geom_torsion_atom_site_label_4
_geom_torsion
_geom_torsion_site_symmetry_1
_geom_torsion_site_symmetry_2
_geom_torsion_site_symmetry_3
_geom_torsion_site_symmetry_4
_geom_torsion_publ_flag
O101 C110 C111 O102 176.01(14) . . . . ?
O101 C110 C111 N102 -3.3(2) . . . . ?
N101 C108 C109 C110 -178.95(15) . . . . ?
N102 C112 C113 C114 52.8(2) . . . . ?
N102 C112 C113 C118 -129.59(16) . . . . ?
C101 C102 C103 C104 -0.8(3) . . . . ?
C101 C106 C107 N101 -88.81(19) . . . . ?
C102 C101 C106 C105 -0.1(3) . . . . ?
C102 C101 C106 C107 177.56(17) . . . . ?
C102 C103 C104 C105 0.4(3) . . . . ?
C103 C104 C105 C106 0.2(3) . . . . ?
C104 C105 C106 C101 -0.4(3) . . . . ?
C104 C105 C106 C107 -177.97(17) . . . . ?
C105 C106 C107 N101 88.74(19) . . . . ?
C106 C101 C102 C103 0.6(3) . . . . ?
C107 N101 C108 C109 -173.69(16) . . . . ?
C108 N101 C107 C106 93.18(19) . . . . ?
C108 C109 C110 O101 -3.0(3) . . . . ?
C108 C109 C110 C111 177.18(14) . . . . ?
C109 C110 C111 O102 -4.2(2) . . . . ?
C109 C110 C111 N102 176.51(14) . . . . ?
C111 N102 C112 C113 -102.61(17) . . . . ?
C112 N102 C111 O102 5.1(2) . . . . ?
C112 N102 C111 C110 -175.60(13) . . . . ?
C112 C113 C114 C115 177.98(16) . . . . ?
C112 C113 C118 C117 -177.49(16) . . . . ?
C113 C114 C115 C116 -0.4(3) . . . . ?
C114 C113 C118 C117 0.1(3) . . . . ?
C114 C115 C116 C117 -0.2(3) . . . . ?
C115 C116 C117 C118 0.7(3) . . . . ?
C116 C117 C118 C113 -0.7(3) . . . . ?
C118 C113 C114 C115 0.4(3) . . . . ?
O201 C210 C211 O202 -173.83(14) . . . . ?
O201 C210 C211 N202 5.7(2) . . . . ?
N201 C208 C209 C210 177.06(15) . . . . ?
N202 C212 C213 C214 75.92(19) . . . . ?
N202 C212 C213 C218 -105.03(18) . . . . ?
C201 C202 C203 C204 0.4(3) . . . . ?
C201 C206 C207 N201 -127.14(17) . . . . ?
C202 C201 C206 C205 0.1(3) . . . . ?
C202 C201 C206 C207 -178.19(17) . . . . ?
C202 C203 C204 C205 -0.6(3) . . . . ?
C203 C204 C205 C206 0.6(3) . . . . ?
C204 C205 C206 C201 -0.3(3) . . . . ?
C204 C205 C206 C207 177.97(17) . . . . ?
C205 C206 C207 N201 54.6(2) . . . . ?
C206 C201 C202 C203 -0.1(3) . . . . ?
C207 N201 C208 C209 179.10(15) . . . . ?
C208 N201 C207 C206 -105.53(18) . . . . ?
C208 C209 C210 O201 4.4(2) . . . . ?
C208 C209 C210 C211 -176.01(14) . . . . ?
C209 C210 C211 O202 6.6(2) . . . . ?
C209 C210 C211 N202 -173.91(14) . . . . ?
C211 N202 C212 C213 102.01(17) . . . . ?
C212 N202 C211 O202 -2.6(2) . . . . ?
C212 N202 C211 C210 177.93(13) . . . . ?
C212 C213 C214 C215 178.56(16) . . . . ?
C212 C213 C218 C217 -178.19(17) . . . . ?
C213 C214 C215 C216 -0.1(3) . . . . ?
C214 C213 C218 C217 0.9(3) . . . . ?
C214 C215 C216 C217 0.2(3) . . . . ?
C215 C216 C217 C218 0.1(3) . . . . ?
C216 C217 C218 C213 -0.7(3) . . . . ?
C218 C213 C214 C215 -0.5(3) . . . . ?
